data_4340590
loop_
_publ_author_name
'Swarnakar, Anindya K.'
'McDonald, Sean M.'
'Deutsch, Kelsey C.'
'Choi, Paul'
'Ferguson, Michael J.'
'McDonald, Robert'
'Rivard, Eric'

_publ_section_title
;
 Application of the Donor-Acceptor Concept to Intercept Low Oxidation
 State Group 14 Element Hydrides using a Wittig Reagent as a Lewis Base.
;
_journal_issue 16
_journal_name_full 'Inorganic chemistry'
_journal_page_first 8662
_journal_page_last 8671
_journal_paper_doi 10.1021/ic501265k
_journal_volume 53
_journal_year 2014
_chemical_formula_moiety 'C21 H21 Cl2 P Sn'
_chemical_formula_sum 'C21 H21 Cl2 P Sn'
_chemical_formula_weight 493.94
_chemical_name_common 6
_chemical_name_systematic
; 
 ? 
;
_space_group_crystal_system monoclinic
_space_group_IT_number 15
_space_group_name_Hall '-C 2yc'
_space_group_name_H-M_alt 'C 1 2/c 1'
_symmetry_space_group_name_Hall '-C 2yc'
_symmetry_space_group_name_H-M 'C 1 2/c 1'
_atom_sites_solution_hydrogens geom
_audit_creation_method SHELXL-2013
_cell_angle_alpha 90
_cell_angle_beta 103.1066(3)
_cell_angle_gamma 90
_cell_formula_units_Z 8
_cell_length_a 12.9507(4)
_cell_length_b 14.5477(4)
_cell_length_c 22.1627(6)
_cell_measurement_reflns_used 9782
_cell_measurement_temperature 173(2)
_cell_measurement_theta_max 27.42
_cell_measurement_theta_min 2.48
_cell_volume 4066.7(2)
_computing_cell_refinement 'Bruker SAINT'
_computing_data_collection 'Bruker APEX2'
_computing_data_reduction 'Bruker SAINT'
_computing_molecular_graphics 'Bruker SHELXTL'
_computing_publication_material 'Bruker SHELXTL'
_computing_structure_refinement 'SHELXL-2013 (Sheldrick, 2013)'
_computing_structure_solution 'SHELXT-2013 (Sheldrick 2013)'
_diffrn_ambient_temperature 173(2)
_diffrn_measured_fraction_theta_full 1.000
_diffrn_measured_fraction_theta_max 0.999
_diffrn_measurement_device_type 'Bruker APEX-II CCD'
_diffrn_measurement_method '\w scans'
_diffrn_radiation_type MoK\a
_diffrn_radiation_wavelength 0.71073
_diffrn_reflns_av_R_equivalents 0.0144
_diffrn_reflns_av_unetI/netI 0.0122
_diffrn_reflns_Laue_measured_fraction_full 1.000
_diffrn_reflns_Laue_measured_fraction_max 0.999
_diffrn_reflns_limit_h_max 16
_diffrn_reflns_limit_h_min -16
_diffrn_reflns_limit_k_max 18
_diffrn_reflns_limit_k_min -18
_diffrn_reflns_limit_l_max 28
_diffrn_reflns_limit_l_min -28
_diffrn_reflns_number 17697
_diffrn_reflns_point_group_measured_fraction_full 1.000
_diffrn_reflns_point_group_measured_fraction_max 0.999
_diffrn_reflns_theta_full 25.242
_diffrn_reflns_theta_max 27.463
_diffrn_reflns_theta_min 1.887
_exptl_absorpt_coefficient_mu 1.599
_exptl_absorpt_correction_T_max 0.9885
_exptl_absorpt_correction_T_min 0.6723
_exptl_absorpt_correction_type numerical
_exptl_absorpt_process_details 'SADABS (Sheldrick, 2008)'
_exptl_crystal_colour colourless
_exptl_crystal_density_diffrn 1.613
_exptl_crystal_description plate
_exptl_crystal_F_000 1968
_exptl_crystal_size_max 0.280
_exptl_crystal_size_mid 0.269
_exptl_crystal_size_min 0.038
_refine_diff_density_max 0.438
_refine_diff_density_min -0.198
_refine_diff_density_rms 0.055
_refine_ls_extinction_method none
_refine_ls_goodness_of_fit_ref 1.043
_refine_ls_hydrogen_treatment constr
_refine_ls_matrix_type full
_refine_ls_number_parameters 228
_refine_ls_number_reflns 4658
_refine_ls_number_restraints 0
_refine_ls_restrained_S_all 1.043
_refine_ls_R_factor_all 0.0197
_refine_ls_R_factor_gt 0.0180
_refine_ls_shift/su_max 0.004
_refine_ls_shift/su_mean 0.000
_refine_ls_structure_factor_coef Fsqd
_refine_ls_weighting_details 'w=1/[\s^2^(Fo^2^)+(0.0252P)^2^+3.4082P] where P=(Fo^2^+2Fc^2^)/3'
_refine_ls_weighting_scheme calc
_refine_ls_wR_factor_gt 0.0456
_refine_ls_wR_factor_ref 0.0466
_reflns_Friedel_coverage 0.000
_reflns_number_gt 4367
_reflns_number_total 4658
_reflns_threshold_expression 'I > 2\s(I)'
_cod_data_source_file ic501265k_si_002.cif
_cod_data_source_block riv1458
_cod_depositor_comments 'Adding full bibliography for 4340585--4340595.cif.'
_cod_database_code 4340590
_shelx_space_group_comment
; 
The symmetry employed for this shelxl refinement is uniquely defined 
by the following loop, which should always be used as a source of 
symmetry information in preference to the above space-group names. 
They are only intended as comments. 
;
_shelx_estimated_absorpt_t_min 0.663
_shelx_estimated_absorpt_t_max 0.942
_shelxl_version_number 2013-4

loop_
_space_group_symop_operation_xyz
'x, y, z'
'-x, y, -z+1/2'
'x+1/2, y+1/2, z'
'-x+1/2, y+1/2, -z+1/2'
'-x, -y, -z'
'x, -y, z-1/2'
'-x+1/2, -y+1/2, -z'
'x+1/2, -y+1/2, z-1/2'

loop_
_atom_site_label
_atom_site_type_symbol
_atom_site_fract_x
_atom_site_fract_y
_atom_site_fract_z
_atom_site_U_iso_or_equiv
_atom_site_adp_type
_atom_site_occupancy
_atom_site_site_symmetry_order
_atom_site_calc_flag
_atom_site_refinement_flags_posn
_atom_site_refinement_flags_adp
Sn Sn 0.32875(2) 0.41033(2) 0.74198(2) 0.02469(4) Uani 1 1 d . .
Cl1 Cl 0.21386(3) 0.36789(3) 0.81350(2) 0.03572(9) Uani 1 1 d . .
Cl2 Cl 0.44287(3) 0.49538(3) 0.82948(2) 0.03517(9) Uani 1 1 d . .
P P 0.15012(3) 0.52735(2) 0.63070(2) 0.01897(7) Uani 1 1 d . .
C1 C 0.23517(11) 0.54558(10) 0.70628(7) 0.0215(3) Uani 1 1 d . .
C2 C 0.17073(13) 0.57741(12) 0.75285(7) 0.0301(3) Uani 1 1 d . .
H2A H 0.1444 0.6399 0.7424 0.036 Uiso 1 1 calc R U
H2B H 0.2161 0.5768 0.7948 0.036 Uiso 1 1 calc R U
H2C H 0.1106 0.5358 0.7510 0.036 Uiso 1 1 calc R U
C3 C 0.32073(12) 0.61841(11) 0.70273(8) 0.0287(3) Uani 1 1 d . .
H3A H 0.2863 0.6754 0.6850 0.034 Uiso 1 1 calc R U
H3B H 0.3667 0.5953 0.6765 0.034 Uiso 1 1 calc R U
H3C H 0.3634 0.6306 0.7445 0.034 Uiso 1 1 calc R U
C11 C 0.10101(11) 0.41065(9) 0.61961(7) 0.0214(3) Uani 1 1 d . .
C12 C 0.06048(13) 0.36790(11) 0.66562(7) 0.0292(3) Uani 1 1 d . .
H12 H 0.0584 0.4002 0.7026 0.035 Uiso 1 1 calc R U
C13 C 0.02317(14) 0.27817(12) 0.65749(8) 0.0347(4) Uani 1 1 d . .
H13 H -0.0043 0.2493 0.6890 0.042 Uiso 1 1 calc R U
C14 C 0.02581(14) 0.23091(12) 0.60395(9) 0.0360(4) Uani 1 1 d . .
H14 H 0.0009 0.1693 0.5988 0.043 Uiso 1 1 calc R U
C15 C 0.06464(14) 0.27311(12) 0.55782(8) 0.0350(4) Uani 1 1 d . .
H15 H 0.0659 0.2405 0.5208 0.042 Uiso 1 1 calc R U
C16 C 0.10189(12) 0.36299(11) 0.56516(7) 0.0274(3) Uani 1 1 d . .
H16 H 0.1279 0.3919 0.5331 0.033 Uiso 1 1 calc R U
C21 C 0.03613(11) 0.60246(10) 0.61726(7) 0.0225(3) Uani 1 1 d . .
C22 C 0.05225(12) 0.69752(11) 0.62442(8) 0.0286(3) Uani 1 1 d . .
H22 H 0.1222 0.7217 0.6341 0.034 Uiso 1 1 calc R U
C23 C -0.03382(14) 0.75599(12) 0.61733(8) 0.0353(4) Uani 1 1 d . .
H23 H -0.0230 0.8204 0.6223 0.042 Uiso 1 1 calc R U
C24 C -0.13606(14) 0.72070(13) 0.60293(8) 0.0361(4) Uani 1 1 d . .
H24 H -0.1950 0.7611 0.5980 0.043 Uiso 1 1 calc R U
C25 C -0.15262(12) 0.62742(13) 0.59571(8) 0.0318(3) Uani 1 1 d . .
H25 H -0.2229 0.6039 0.5856 0.038 Uiso 1 1 calc R U
C26 C -0.06673(12) 0.56753(11) 0.60316(7) 0.0259(3) Uani 1 1 d . .
H26 H -0.0782 0.5032 0.5987 0.031 Uiso 1 1 calc R U
C31 C 0.22047(11) 0.54764(10) 0.57047(7) 0.0219(3) Uani 1 1 d . .
C32 C 0.31097(12) 0.49534(11) 0.56999(7) 0.0274(3) Uani 1 1 d . .
H32 H 0.3360 0.4520 0.6020 0.033 Uiso 1 1 calc R U
C33 C 0.36415(13) 0.50664(13) 0.52281(8) 0.0329(4) Uani 1 1 d . .
H33 H 0.4256 0.4711 0.5227 0.039 Uiso 1 1 calc R U
C34 C 0.32789(14) 0.56958(13) 0.47585(8) 0.0351(4) Uani 1 1 d . .
H34 H 0.3638 0.5764 0.4432 0.042 Uiso 1 1 calc R U
C35 C 0.23928(15) 0.62245(13) 0.47649(8) 0.0353(4) Uani 1 1 d . .
H35 H 0.2154 0.6664 0.4447 0.042 Uiso 1 1 calc R U
C36 C 0.18516(13) 0.61145(11) 0.52350(7) 0.0284(3) Uani 1 1 d . .
H36 H 0.1240 0.6475 0.5236 0.034 Uiso 1 1 calc R U

loop_
_atom_site_aniso_label
_atom_site_aniso_U_11
_atom_site_aniso_U_22
_atom_site_aniso_U_33
_atom_site_aniso_U_23
_atom_site_aniso_U_13
_atom_site_aniso_U_12
Sn 0.02797(6) 0.02174(6) 0.02315(6) -0.00010(4) 0.00326(4) 0.00270(4)
Cl1 0.0423(2) 0.0345(2) 0.0307(2) 0.00592(16) 0.00887(17) -0.00828(17)
Cl2 0.0315(2) 0.0358(2) 0.0321(2) 0.00046(16) -0.00546(16) -0.00471(16)
P 0.01779(16) 0.01943(16) 0.01988(17) 0.00035(13) 0.00471(13) 0.00048(13)
C1 0.0222(7) 0.0212(7) 0.0202(7) -0.0017(5) 0.0032(5) 0.0003(5)
C2 0.0349(9) 0.0321(8) 0.0242(8) -0.0047(6) 0.0084(7) 0.0064(6)
C3 0.0278(8) 0.0222(7) 0.0330(8) 0.0005(6) 0.0004(6) -0.0040(6)
C11 0.0183(6) 0.0215(7) 0.0233(7) 0.0000(5) 0.0024(5) 0.0002(5)
C12 0.0312(8) 0.0314(8) 0.0258(8) -0.0009(6) 0.0080(6) -0.0068(6)
C13 0.0371(9) 0.0323(9) 0.0335(9) 0.0069(7) 0.0058(7) -0.0096(7)
C14 0.0372(9) 0.0231(8) 0.0434(10) 0.0017(7) -0.0002(8) -0.0053(7)
C15 0.0413(9) 0.0284(8) 0.0333(9) -0.0075(7) 0.0040(7) -0.0011(7)
C16 0.0306(8) 0.0265(8) 0.0247(8) -0.0009(6) 0.0056(6) -0.0002(6)
C21 0.0199(7) 0.0255(7) 0.0220(7) -0.0001(5) 0.0043(5) 0.0039(5)
C22 0.0249(7) 0.0264(8) 0.0329(8) -0.0010(6) 0.0033(6) 0.0019(6)
C23 0.0372(9) 0.0267(8) 0.0401(10) -0.0030(7) 0.0045(7) 0.0093(7)
C24 0.0299(8) 0.0411(10) 0.0359(9) -0.0041(7) 0.0046(7) 0.0144(7)
C25 0.0202(7) 0.0447(10) 0.0299(8) -0.0018(7) 0.0042(6) 0.0034(7)
C26 0.0236(7) 0.0304(8) 0.0235(7) -0.0014(6) 0.0048(6) 0.0002(6)
C31 0.0206(6) 0.0244(7) 0.0210(7) -0.0010(5) 0.0058(5) -0.0032(5)
C32 0.0227(7) 0.0343(8) 0.0254(8) 0.0035(6) 0.0057(6) 0.0023(6)
C33 0.0228(7) 0.0465(10) 0.0313(8) -0.0018(7) 0.0106(6) -0.0003(7)
C34 0.0327(9) 0.0494(10) 0.0263(8) -0.0005(7) 0.0130(7) -0.0088(7)
C35 0.0418(9) 0.0391(9) 0.0256(8) 0.0077(7) 0.0093(7) -0.0021(7)
C36 0.0295(8) 0.0294(8) 0.0262(8) 0.0035(6) 0.0062(6) 0.0022(6)

loop_
_atom_type_symbol
_atom_type_description
_atom_type_scat_dispersion_real
_atom_type_scat_dispersion_imag
_atom_type_scat_source
C C 0.0033 0.0016 'International Tables Vol C Tables 4.2.6.8 and 6.1.1.4'
H H 0.0000 0.0000 'International Tables Vol C Tables 4.2.6.8 and 6.1.1.4'
P P 0.1023 0.0942 'International Tables Vol C Tables 4.2.6.8 and 6.1.1.4'
Cl Cl 0.1484 0.1585 'International Tables Vol C Tables 4.2.6.8 and 6.1.1.4'
Sn Sn -0.6537 1.4246 'International Tables Vol C Tables 4.2.6.8 and 6.1.1.4'

loop_
_geom_angle_atom_site_label_1
_geom_angle_atom_site_label_2
_geom_angle_atom_site_label_3
_geom_angle
C1 Sn Cl2 90.91(4)
C1 Sn Cl1 94.87(4)
Cl2 Sn Cl1 87.828(15)
C31 P C1 111.03(7)
C31 P C21 108.08(7)
C1 P C21 111.61(7)
C31 P C11 105.90(7)
C1 P C11 112.69(7)
C21 P C11 107.23(7)
C2 C1 C3 109.36(13)
C2 C1 P 110.94(10)
C3 C1 P 110.29(10)
C2 C1 Sn 110.04(10)
C3 C1 Sn 105.63(9)
P C1 Sn 110.43(7)
C16 C11 C12 119.30(14)
C16 C11 P 120.83(11)
C12 C11 P 119.86(12)
C13 C12 C11 120.11(15)
C14 C13 C12 120.29(16)
C13 C14 C15 119.98(15)
C14 C15 C16 120.41(16)
C15 C16 C11 119.89(15)
C26 C21 C22 119.69(14)
C26 C21 P 121.36(12)
C22 C21 P 118.87(11)
C23 C22 C21 119.90(15)
C22 C23 C24 120.07(16)
C25 C24 C23 120.42(15)
C24 C25 C26 120.22(15)
C25 C26 C21 119.71(15)
C36 C31 C32 119.37(13)
C36 C31 P 121.82(11)
C32 C31 P 118.78(11)
C33 C32 C31 120.10(15)
C34 C33 C32 120.22(15)
C35 C34 C33 119.99(15)
C34 C35 C36 120.24(16)
C35 C36 C31 120.07(15)

loop_
_geom_bond_atom_site_label_1
_geom_bond_atom_site_label_2
_geom_bond_distance
Sn C1 2.3518(14)
Sn Cl2 2.4852(4)
Sn Cl1 2.4854(4)
P C31 1.8029(14)
P C1 1.8036(15)
P C21 1.8062(15)
P C11 1.8100(14)
C1 C2 1.538(2)
C1 C3 1.548(2)
C11 C16 1.394(2)
C11 C12 1.395(2)
C12 C13 1.389(2)
C13 C14 1.378(3)
C14 C15 1.381(3)
C15 C16 1.390(2)
C21 C26 1.393(2)
C21 C22 1.402(2)
C22 C23 1.382(2)
C23 C24 1.388(3)
C24 C25 1.377(3)
C25 C26 1.393(2)
C31 C36 1.392(2)
C31 C32 1.399(2)
C32 C33 1.386(2)
C33 C34 1.386(3)
C34 C35 1.384(3)
C35 C36 1.391(2)

loop_
_geom_torsion_atom_site_label_1
_geom_torsion_atom_site_label_2
_geom_torsion_atom_site_label_3
_geom_torsion_atom_site_label_4
_geom_torsion
C31 P C1 C2 150.84(11)
C21 P C1 C2 30.18(13)
C11 P C1 C2 -90.55(12)
C31 P C1 C3 29.51(12)
C21 P C1 C3 -91.15(11)
C11 P C1 C3 148.12(10)
C31 P C1 Sn -86.87(8)
C21 P C1 Sn 152.47(6)
C11 P C1 Sn 31.74(9)
Cl2 Sn C1 C2 -67.35(10)
Cl1 Sn C1 C2 20.55(10)
Cl2 Sn C1 C3 50.59(9)
Cl1 Sn C1 C3 138.49(9)
Cl2 Sn C1 P 169.84(6)
Cl1 Sn C1 P -102.26(6)
C31 P C11 C16 -13.03(14)
C1 P C11 C16 -134.60(12)
C21 P C11 C16 102.19(13)
C31 P C11 C12 167.77(12)
C1 P C11 C12 46.20(14)
C21 P C11 C12 -77.01(14)
C16 C11 C12 C13 1.1(2)
P C11 C12 C13 -179.68(13)
C11 C12 C13 C14 -0.1(3)
C12 C13 C14 C15 -0.7(3)
C13 C14 C15 C16 0.4(3)
C14 C15 C16 C11 0.6(3)
C12 C11 C16 C15 -1.4(2)
P C11 C16 C15 179.45(13)
C31 P C21 C26 115.55(13)
C1 P C21 C26 -122.08(13)
C11 P C21 C26 1.79(15)
C31 P C21 C22 -67.79(14)
C1 P C21 C22 54.58(14)
C11 P C21 C22 178.45(12)
C26 C21 C22 C23 -0.2(2)
P C21 C22 C23 -176.87(13)
C21 C22 C23 C24 -0.2(3)
C22 C23 C24 C25 0.1(3)
C23 C24 C25 C26 0.4(3)
C24 C25 C26 C21 -0.7(2)
C22 C21 C26 C25 0.6(2)
P C21 C26 C25 177.27(12)
C1 P C31 C36 -123.27(13)
C21 P C31 C36 -0.55(15)
C11 P C31 C36 114.10(13)
C1 P C31 C32 58.95(14)
C21 P C31 C32 -178.32(12)
C11 P C31 C32 -63.68(13)
C36 C31 C32 C33 -0.6(2)
P C31 C32 C33 177.27(13)
C31 C32 C33 C34 -0.1(3)
C32 C33 C34 C35 1.0(3)
C33 C34 C35 C36 -1.2(3)
C34 C35 C36 C31 0.5(3)
C32 C31 C36 C35 0.4(2)
P C31 C36 C35 -177.41(13)
